data_4310513
loop_
_publ_author_name
'Corey Seward'
'Wen-li Jia'
'Rui-Yao Wang'
'Suning Wang'

_publ_section_title
;
 Palladium(II) Complexes of Bowls, Pinwheels, Cages, and N,C,N-Pincers of
 Starburst Ligands 1,3,5-Tris(di-2-pyridylamino)benzene and
 2,4,6-Tris(di-2-pyridylamino)-1,3,5-triazene
;
_journal_name_full 'Inorganic Chemistry'
_journal_page_first 978
_journal_page_last 985
_journal_paper_doi 10.1021/ic034934a
_journal_volume 43
_journal_year 2004
_chemical_formula_sum 'C28.5 H25.5 Cl3 N4.5 Pd1.5'
_chemical_formula_weight 696.98
_chemical_name_systematic
; 
 ? 
;
_space_group_IT_number 11
_symmetry_cell_setting monoclinic
_symmetry_space_group_name_Hall '-P 2yb'
_symmetry_space_group_name_H-M 'P 1 21/m 1'
_atom_sites_solution_hydrogens geom
_atom_sites_solution_primary direct
_atom_sites_solution_secondary difmap
_audit_creation_method SHELXL-97
_cell_angle_alpha 90.00
_cell_angle_beta 96.205(5)
_cell_angle_gamma 90.00
_cell_formula_units_Z 4
_cell_length_a 10.004(2)
_cell_length_b 21.863(6)
_cell_length_c 12.034(3)
_cell_measurement_temperature 294(2)
_cell_volume 2616.6(11)
_computing_cell_refinement 'Bruker SMART'
_computing_data_collection 'Bruker SMART'
_computing_data_reduction 'Bruker SHELXTL'
_computing_molecular_graphics 'Bruker SHELXTL'
_computing_publication_material 'Bruker SHELXTL'
_computing_structure_refinement 'SHELXL-97 (Sheldrick, 1997)'
_computing_structure_solution 'SHELXS-97 (Sheldrick, 1990)'
_diffrn_ambient_temperature 294(2)
_diffrn_measured_fraction_theta_full 0.942
_diffrn_measured_fraction_theta_max 0.942
_diffrn_measurement_device_type 'CCD area detector'
_diffrn_measurement_method 'phi and omega scans'
_diffrn_radiation_monochromator graphite
_diffrn_radiation_source 'fine-focus sealed tube'
_diffrn_radiation_type MoK\a
_diffrn_radiation_wavelength 0.71073
_diffrn_reflns_av_R_equivalents 0.0637
_diffrn_reflns_av_sigmaI/netI 0.1618
_diffrn_reflns_limit_h_max 12
_diffrn_reflns_limit_h_min -13
_diffrn_reflns_limit_k_max 29
_diffrn_reflns_limit_k_min -28
_diffrn_reflns_limit_l_max 16
_diffrn_reflns_limit_l_min -15
_diffrn_reflns_number 18664
_diffrn_reflns_theta_full 28.31
_diffrn_reflns_theta_max 28.31
_diffrn_reflns_theta_min 1.94
_exptl_absorpt_coefficient_mu 1.377
_exptl_absorpt_correction_T_max 0.2958
_exptl_absorpt_correction_T_min 0.2348
_exptl_absorpt_correction_type empirical
_exptl_crystal_colour yellow
_exptl_crystal_density_diffrn 1.769
_exptl_crystal_density_method 'not measured'
_exptl_crystal_description plate
_exptl_crystal_F_000 1392
_exptl_crystal_size_max .1
_exptl_crystal_size_mid .4
_exptl_crystal_size_min .4
_refine_diff_density_max 0.871
_refine_diff_density_min -0.598
_refine_diff_density_rms 0.126
_refine_ls_extinction_method none
_refine_ls_goodness_of_fit_ref 0.835
_refine_ls_hydrogen_treatment mixed
_refine_ls_matrix_type full
_refine_ls_number_parameters 285
_refine_ls_number_reflns 6302
_refine_ls_number_restraints 0
_refine_ls_restrained_S_all 0.835
_refine_ls_R_factor_all 0.1473
_refine_ls_R_factor_gt 0.0583
_refine_ls_shift/su_max 0.237
_refine_ls_shift/su_mean 0.001
_refine_ls_structure_factor_coef Fsqd
_refine_ls_weighting_details 'calc w=1/[\s^2^(Fo^2^)+(0.0751P)^2^+0.0000P] where P=(Fo^2^+2Fc^2^)/3'
_refine_ls_weighting_scheme calc
_refine_ls_wR_factor_gt 0.1337
_refine_ls_wR_factor_ref 0.1566
_reflns_number_gt 2667
_reflns_number_total 6302
_reflns_threshold_expression >2sigma(I)
_cod_data_source_file ic034934asi20030806_023216.cif
_cod_data_source_block cs234
_cod_depositor_comments
;
The following automatic conversions were performed:
'_symmetry_cell_setting' value 'Monoclinic' changed to 'monoclinic'
according to '/home/saulius/struct/CIF-dictionaries/cif_core.dic'
dictionary named 'cif_core.dic' version 2.4.1 from 2010-06-29.

Automatic conversion script
Id: cif_fix_enum 1527 2010-12-29 10:47:43Z saulius 
;
_cod_original_cell_volume 2616.8(11)
_cod_original_formula_sum 'C28.50 H25.50 Cl3 N4.50 Pd1.50'
_cod_database_code 4310513

loop_
_symmetry_equiv_pos_as_xyz
'x, y, z'
'-x, y+1/2, -z'
'-x, -y, -z'
'x, -y-1/2, z'

loop_
_atom_site_label
_atom_site_type_symbol
_atom_site_fract_x
_atom_site_fract_y
_atom_site_fract_z
_atom_site_U_iso_or_equiv
_atom_site_adp_type
_atom_site_occupancy
_atom_site_symmetry_multiplicity
_atom_site_calc_flag
_atom_site_refinement_flags
_atom_site_disorder_assembly
_atom_site_disorder_group
Pd1 Pd -0.36360(5) 0.44265(3) -0.38084(5) 0.04102(19) Uani 1 1 d . . .
Pd2 Pd 0.15373(8) 0.2500 0.10586(7) 0.0507(3) Uani 1 2 d S . .
Cl1 Cl -0.39342(19) 0.49418(10) -0.22053(18) 0.0562(6) Uani 1 1 d . . .
Cl2 Cl -0.58771(18) 0.42308(11) -0.4149(2) 0.0648(6) Uani 1 1 d . . .
Cl3 Cl 0.0722(3) 0.32415(13) 0.2116(2) 0.0945(9) Uani 1 1 d . . .
N1 N -0.3273(5) 0.3970(3) -0.5207(5) 0.0362(14) Uani 1 1 d . . .
N2 N -0.1636(5) 0.4610(3) -0.3599(5) 0.0340(14) Uani 1 1 d . . .
N3 N 0.2316(5) 0.3137(3) 0.0094(5) 0.0399(15) Uani 1 1 d . . .
N4 N -0.1358(5) 0.3605(3) -0.4155(5) 0.0358(14) Uani 1 1 d . . .
N5 N 0.1637(7) 0.2500 -0.1383(6) 0.0343(19) Uani 1 2 d S . .
C1 C -0.2167(7) 0.3621(3) -0.5177(6) 0.0364(17) Uani 1 1 d . . .
C2 C -0.1824(7) 0.3325(3) -0.6123(6) 0.0394(18) Uani 1 1 d . . .
H2A H -0.1045 0.3090 -0.6089 0.047 Uiso 1 1 calc R . .
C3 C -0.2640(8) 0.3379(4) -0.7114(7) 0.055(2) Uani 1 1 d . . .
H3A H -0.2448 0.3175 -0.7756 0.066 Uiso 1 1 calc R . .
C4 C -0.3765(8) 0.3753(4) -0.7116(7) 0.060(2) Uani 1 1 d . . .
H4A H -0.4321 0.3812 -0.7778 0.072 Uiso 1 1 calc R . .
C5 C -0.4062(8) 0.4032(4) -0.6170(7) 0.053(2) Uani 1 1 d . . .
H5A H -0.4832 0.4271 -0.6190 0.064 Uiso 1 1 calc R . .
C6 C -0.0780(6) 0.4179(3) -0.3827(6) 0.0340(17) Uani 1 1 d . . .
C7 C 0.0570(7) 0.4300(3) -0.3795(6) 0.0423(19) Uani 1 1 d . . .
H7A H 0.1156 0.3993 -0.3972 0.051 Uiso 1 1 calc R . .
C8 C 0.1053(7) 0.4865(4) -0.3505(7) 0.050(2) Uani 1 1 d . . .
H8A H 0.1967 0.4950 -0.3472 0.060 Uiso 1 1 calc R . .
C9 C 0.0150(8) 0.5309(4) -0.3262(7) 0.055(2) Uani 1 1 d . . .
H9A H 0.0450 0.5699 -0.3052 0.066 Uiso 1 1 calc R . .
C10 C -0.1179(7) 0.5172(3) -0.3330(7) 0.049(2) Uani 1 1 d . . .
H10A H -0.1787 0.5476 -0.3187 0.059 Uiso 1 1 calc R . .
C11 C 0.2297(6) 0.3040(3) -0.1001(6) 0.0365(17) Uani 1 1 d . . .
C12 C 0.2915(7) 0.3426(4) -0.1678(6) 0.047(2) Uani 1 1 d . . .
H12A H 0.2877 0.3345 -0.2439 0.056 Uiso 1 1 calc R . .
C13 C 0.3586(8) 0.3928(4) -0.1245(8) 0.064(2) Uani 1 1 d . . .
H13A H 0.3996 0.4196 -0.1702 0.077 Uiso 1 1 calc R . .
C14 C 0.3642(8) 0.4027(4) -0.0112(8) 0.064(3) Uani 1 1 d . . .
H14A H 0.4116 0.4359 0.0212 0.077 Uiso 1 1 calc R . .
C15 C 0.3010(8) 0.3641(4) 0.0525(6) 0.054(2) Uani 1 1 d . . .
H15A H 0.3043 0.3718 0.1288 0.064 Uiso 1 1 calc R . .
C16 C -0.1357(8) 0.2500 -0.4075(8) 0.033(2) Uani 1 2 d S . .
H16A H -0.2058 0.2500 -0.4649 0.040 Uiso 1 2 calc SR . .
C17 C -0.0846(6) 0.3048(3) -0.3655(6) 0.0329(16) Uani 1 1 d . . .
C18 C 0.0116(6) 0.3043(3) -0.2758(5) 0.0333(16) Uani 1 1 d . . .
H18A H 0.0430 0.3412 -0.2444 0.040 Uiso 1 1 calc R . .
C19 C 0.0628(9) 0.2500 -0.2313(8) 0.031(2) Uani 1 2 d S . .
C50 C 0.342(4) 0.7500 -0.034(2) 0.34(2) Uiso 1 2 d SG . .
C46 C 0.274(3) 0.7072(11) 0.024(2) 0.55(3) Uiso 1 1 d G . .
C49 C 0.304(3) 0.7010(10) 0.139(2) 0.315(14) Uiso 1 1 d G . .
C45 C 0.403(4) 0.738(2) 0.195(2) 0.35(3) Uiso 0.50 1 d PG . .
C46A C 0.471(7) 0.781(3) 0.137(3) 2(114) Uiso 0.00 1 d PG . .
C49A C 0.440(6) 0.787(2) 0.022(3) 0(114) Uiso 0.00 1 d PG . .
C63 C 0.131(3) 0.5009(18) -0.076(3) 0.34(3) Uiso 0.50 1 d PG . .
C65 C 0.174(2) 0.5555(16) -0.024(3) 0.213(16) Uiso 0.50 1 d PG . .
C62 C 0.097(3) 0.5831(10) 0.051(2) 0.208(16) Uiso 0.50 1 d PG . .
C66 C -0.022(2) 0.5560(9) 0.0752(15) 0.109(8) Uiso 0.50 1 d PG . .
C64 C -0.0647(19) 0.5014(10) 0.024(2) 0.110(8) Uiso 0.50 1 d PG . .
C64A C 0.012(3) 0.4739(13) -0.052(3) 0(114) Uiso 0.00 1 d PG . .
C34 C -0.741(2) 0.2722(19) -0.5862(13) 0.38(3) Uiso 0.50 1 d PG . .
C31 C -0.609(2) 0.265(3) -0.6093(13) 0.27(2) Uiso 0.50 1 d PG . .
C36 C -0.5106(12) 0.249(3) -0.5248(18) 0.120(6) Uiso 1 2 d SG . .
C35 C -0.5443(18) 0.237(3) -0.4173(17) 0.28(2) Uiso 0.50 1 d PG . .
C33 C -0.6766(18) 0.245(2) -0.3942(12) 0.162(10) Uiso 0.50 1 d PG . .
C32 C -0.7751(11) 0.2620(11) -0.4787(13) 0.069(6) Uiso 0.50 1 d PG . .

loop_
_atom_site_aniso_label
_atom_site_aniso_U_11
_atom_site_aniso_U_22
_atom_site_aniso_U_33
_atom_site_aniso_U_23
_atom_site_aniso_U_13
_atom_site_aniso_U_12
Pd1 0.0356(3) 0.0385(4) 0.0493(4) 0.0022(3) 0.0061(2) 0.0039(3)
Pd2 0.0542(5) 0.0553(6) 0.0455(6) 0.000 0.0181(4) 0.000
Cl1 0.0569(11) 0.0586(15) 0.0543(13) -0.0078(11) 0.0115(10) 0.0028(10)
Cl2 0.0383(10) 0.0800(17) 0.0769(16) -0.0027(13) 0.0092(10) 0.0001(10)
Cl3 0.118(2) 0.086(2) 0.089(2) -0.0170(16) 0.0567(17) 0.0163(16)
N1 0.034(3) 0.042(4) 0.032(4) 0.000(3) -0.001(3) 0.005(3)
N2 0.030(3) 0.025(3) 0.046(4) -0.003(3) 0.002(3) -0.003(2)
N3 0.044(3) 0.037(4) 0.039(4) -0.001(3) 0.007(3) -0.005(3)
N4 0.035(3) 0.027(4) 0.042(4) -0.004(3) -0.011(3) 0.004(3)
N5 0.042(4) 0.024(5) 0.035(5) 0.000 -0.003(4) 0.000
C1 0.041(4) 0.023(4) 0.045(5) -0.001(3) 0.004(4) -0.006(3)
C2 0.037(4) 0.037(5) 0.045(5) 0.001(4) 0.007(4) -0.001(3)
C3 0.063(5) 0.058(6) 0.045(5) 0.007(4) 0.014(4) 0.001(4)
C4 0.069(6) 0.060(6) 0.045(6) 0.014(5) -0.019(5) -0.006(5)
C5 0.051(5) 0.050(6) 0.057(6) 0.001(5) -0.001(4) 0.001(4)
C6 0.035(4) 0.030(4) 0.036(4) 0.004(3) 0.001(3) -0.004(3)
C7 0.039(4) 0.033(5) 0.054(5) 0.002(4) 0.004(4) 0.004(3)
C8 0.039(4) 0.051(6) 0.062(6) 0.005(4) 0.012(4) -0.008(4)
C9 0.063(5) 0.031(5) 0.072(6) 0.003(4) 0.012(5) -0.020(4)
C10 0.051(4) 0.031(5) 0.067(6) 0.001(4) 0.018(4) 0.004(4)
C11 0.034(4) 0.040(5) 0.035(5) 0.002(4) 0.000(3) 0.000(3)
C12 0.047(4) 0.058(6) 0.035(5) -0.004(4) 0.004(4) -0.006(4)
C13 0.062(5) 0.066(7) 0.065(7) 0.004(5) 0.009(5) -0.019(5)
C14 0.072(6) 0.049(6) 0.070(7) -0.006(5) -0.001(5) -0.020(5)
C15 0.071(5) 0.058(6) 0.030(5) -0.011(4) -0.003(4) -0.009(5)
C16 0.026(4) 0.033(6) 0.039(6) 0.000 -0.001(4) 0.000
C17 0.034(3) 0.027(4) 0.039(4) -0.003(3) 0.011(3) 0.004(3)
C18 0.035(3) 0.033(4) 0.031(4) -0.007(3) 0.004(3) -0.004(3)
C19 0.034(5) 0.033(6) 0.027(6) 0.000 0.007(4) 0.000

loop_
_atom_type_symbol
_atom_type_description
_atom_type_scat_dispersion_real
_atom_type_scat_dispersion_imag
_atom_type_scat_source
C C 0.0033 0.0016 'International Tables Vol C Tables 4.2.6.8 and 6.1.1.4'
H H 0.0000 0.0000 'International Tables Vol C Tables 4.2.6.8 and 6.1.1.4'
N N 0.0061 0.0033 'International Tables Vol C Tables 4.2.6.8 and 6.1.1.4'
Cl Cl 0.1484 0.1585 'International Tables Vol C Tables 4.2.6.8 and 6.1.1.4'
Pd Pd -0.9988 1.0072 'International Tables Vol C Tables 4.2.6.8 and 6.1.1.4'

loop_
_geom_angle_atom_site_label_1
_geom_angle_atom_site_label_2
_geom_angle_atom_site_label_3
_geom_angle
_geom_angle_site_symmetry_1
_geom_angle_site_symmetry_3
_geom_angle_publ_flag
N1 Pd1 N2 86.4(2) . . ?
N1 Pd1 Cl2 91.11(16) . . ?
N2 Pd1 Cl2 176.74(17) . . ?
N1 Pd1 Cl1 177.19(16) . . ?
N2 Pd1 Cl1 90.84(17) . . ?
Cl2 Pd1 Cl1 91.64(8) . . ?
N3 Pd2 N3 87.0(3) . 4_565 ?
N3 Pd2 Cl3 90.81(19) . . ?
N3 Pd2 Cl3 177.72(18) 4_565 . ?
N3 Pd2 Cl3 177.72(18) . 4_565 ?
N3 Pd2 Cl3 90.81(19) 4_565 4_565 ?
Cl3 Pd2 Cl3 91.33(15) . 4_565 ?
C5 N1 C1 119.3(6) . . ?
C5 N1 Pd1 122.0(5) . . ?
C1 N1 Pd1 118.7(5) . . ?
C6 N2 C10 119.5(6) . . ?
C6 N2 Pd1 119.0(4) . . ?
C10 N2 Pd1 121.2(5) . . ?
C11 N3 C15 117.0(6) . . ?
C11 N3 Pd2 119.5(5) . . ?
C15 N3 Pd2 123.0(5) . . ?
C1 N4 C6 113.7(5) . . ?
C1 N4 C17 122.6(6) . . ?
C6 N4 C17 121.4(5) . . ?
C11 N5 C11 114.3(8) . 4_565 ?
C11 N5 C19 121.7(4) . . ?
C11 N5 C19 121.7(4) 4_565 . ?
N1 C1 C2 121.4(7) . . ?
N1 C1 N4 115.9(6) . . ?
C2 C1 N4 122.7(6) . . ?
C3 C2 C1 119.7(7) . . ?
C2 C3 C4 117.2(8) . . ?
C5 C4 C3 121.0(8) . . ?
N1 C5 C4 121.4(7) . . ?
N2 C6 C7 121.0(6) . . ?
N2 C6 N4 115.8(5) . . ?
C7 C6 N4 123.2(6) . . ?
C8 C7 C6 120.2(7) . . ?
C7 C8 C9 118.2(7) . . ?
C10 C9 C8 119.5(7) . . ?
N2 C10 C9 121.6(7) . . ?
N3 C11 C12 122.2(7) . . ?
N3 C11 N5 114.4(7) . . ?
C12 C11 N5 123.4(7) . . ?
C13 C12 C11 120.4(8) . . ?
C12 C13 C14 118.2(8) . . ?
C15 C14 C13 119.7(8) . . ?
C14 C15 N3 122.5(7) . . ?
C17 C16 C17 120.9(9) . 4_565 ?
C18 C17 C16 119.1(7) . . ?
C18 C17 N4 121.9(6) . . ?
C16 C17 N4 119.0(6) . . ?
C17 C18 C19 120.9(7) . . ?
C18 C19 C18 119.0(9) . 4_565 ?
C18 C19 N5 120.5(4) . . ?
C18 C19 N5 120.5(4) 4_565 . ?
C46 C50 C46 84.8(15) 4_575 . ?
C46 C50 C49A 73.8(8) 4_575 . ?
C46 C50 C49A 120.0 . . ?
C46 C50 C49A 120(2) 4_575 4_575 ?
C46 C50 C49A 74(2) . 4_575 ?
C49A C50 C49A 71(3) . 4_575 ?
C49 C46 C50 120.0 . . ?
C49 C46 C49A 84.6(3) . 4_575 ?
C50 C46 C49A 53(2) . 4_575 ?
C49 C46 C46 95.6 . 4_575 ?
C50 C46 C46 47.6 . 4_575 ?
C49A C46 C46 85(3) 4_575 4_575 ?
C46 C49 C45 120.0 . . ?
C46 C49 C46A 94.4(6) . 4_575 ?
C45 C49 C46A 40(3) . 4_575 ?
C46 C49 C45 111.4(14) . 4_575 ?
C45 C49 C45 15(2) . 4_575 ?
C46A C49 C45 47(3) 4_575 4_575 ?
C45 C45 C46A 111(7) 4_575 4_575 ?
C45 C45 C46A 47.6 4_575 . ?
C46A C45 C46A 64(7) 4_575 . ?
C45 C45 C49 125.2 4_575 . ?
C46A C45 C49 86(4) 4_575 . ?
C46A C45 C49 120.0 . . ?
C45 C45 C49 40.2(9) 4_575 4_575 ?
C46A C45 C49 113(5) 4_575 4_575 ?
C46A C45 C49 64.7(5) . 4_575 ?
C49 C45 C49 85.0(9) . 4_575 ?
C45 C46A C46A 69(5) 4_575 4_575 ?
C45 C46A C45 21(5) 4_575 . ?
C46A C46A C45 47.6 4_575 . ?
C45 C46A C49A 125.7(8) 4_575 . ?
C46A C46A C49A 95.6 4_575 . ?
C45 C46A C49A 120.0 . . ?
C45 C46A C49 54(3) 4_575 4_575 ?
C46A C46A C49 103.7(14) 4_575 4_575 ?
C45 C46A C49 68.1(12) . 4_575 ?
C49A C46A C49 82.98(10) . 4_575 ?
C45 C46A C49A 97(5) 4_575 4_575 ?
C46A C46A C49A 43.2(18) 4_575 4_575 ?
C45 C46A C49A 78.9(14) . 4_575 ?
C49A C46A C49A 52.4(18) . 4_575 ?
C49 C46A C49A 96.0(11) 4_575 4_575 ?
C46A C49A C50 120.0 . . ?
C46A C49A C49A 84.4 . 4_575 ?
C50 C49A C49A 54.7 . 4_575 ?
C46A C49A C46 96.29(14) . 4_575 ?
C50 C49A C46 53.0(13) . 4_575 ?
C49A C49A C46 94.6(16) 4_575 4_575 ?
C46A C49A C46A 41(3) . 4_575 ?
C50 C49A C46A 88(2) . 4_575 ?
C49A C49A C46A 43(3) 4_575 4_575 ?
C46 C49A C46A 97.4(11) 4_575 4_575 ?
C64 C63 C65 87(3) 3_565 . ?
C64 C63 C64A 34(3) 3_565 . ?
C65 C63 C64A 120.0 . . ?
C64 C63 C66 57(4) 3_565 3_565 ?
C65 C63 C66 144.3(19) . 3_565 ?
C64A C63 C66 25.6(19) . 3_565 ?
C63 C65 C62 120.0 . . ?
C63 C65 C64 35.7(12) . 3_565 ?
C62 C65 C64 84.9(11) . 3_565 ?
C66 C62 C65 120.0 . . ?
C66 C62 C64A 25.6(11) . 3_565 ?
C65 C62 C64A 95.1(11) . 3_565 ?
C64A C66 C62 98(2) 3_565 . ?
C64A C66 C64 26(3) 3_565 . ?
C62 C66 C64 120.0 . . ?
C64A C66 C63 56(2) 3_565 3_565 ?
C62 C66 C63 154.4(12) . 3_565 ?
C64 C66 C63 35.7(12) . 3_565 ?
C64A C66 C64 27(2) 3_565 3_565 ?
C62 C66 C64 72.8(14) . 3_565 ?
C64 C66 C64 47.5(14) . 3_565 ?
C63 C66 C64 82.0(16) 3_565 3_565 ?
C64A C64 C63 103(4) 3_565 3_565 ?
C64A C64 C64A 101(2) 3_565 . ?
C63 C64 C64A 151(2) 3_565 . ?
C64A C64 C66 23(2) 3_565 . ?
C63 C64 C66 87(2) 3_565 . ?
C64A C64 C66 120.0 . . ?
C64A C64 C64 68(2) 3_565 3_565 ?
C63 C64 C64 161(6) 3_565 3_565 ?
C64A C64 C64 32(2) . 3_565 ?
C66 C64 C64 88.3(19) . 3_565 ?
C64A C64 C65 155(5) 3_565 3_565 ?
C63 C64 C65 57(4) 3_565 3_565 ?
C64A C64 C65 95(3) . 3_565 ?
C66 C64 C65 144(3) . 3_565 ?
C64 C64 C65 125(3) 3_565 3_565 ?
C64A C64 C66 112(3) 3_565 3_565 ?
C63 C64 C66 137(4) 3_565 3_565 ?
C64A C64 C66 14(2) . 3_565 ?
C66 C64 C66 132(2) . 3_565 ?
C64 C64 C66 44.2(12) 3_565 3_565 ?
C65 C64 C66 82.0(18) 3_565 3_565 ?
C66 C64A C64 131(10) 3_565 3_565 ?
C66 C64A C64 139(7) 3_565 . ?
C64 C64A C64 79(2) 3_565 . ?
C66 C64A C63 98(7) 3_565 . ?
C64 C64A C63 43(3) 3_565 . ?
C64 C64A C63 120.0 . . ?
C66 C64A C62 56(4) 3_565 3_565 ?
C64 C64A C62 155(8) 3_565 3_565 ?
C64 C64A C62 85(3) . 3_565 ?
C63 C64A C62 154(3) . 3_565 ?
C66 C64A C64A 156(9) 3_565 3_565 ?
C64 C64A C64A 52(2) 3_565 3_565 ?
C64 C64A C64A 27.1(11) . 3_565 ?
C63 C64A C64A 93.5(11) . 3_565 ?
C62 C64A C64A 110(3) 3_565 3_565 ?
C34 C34 C31 83.5(16) 4_565 . ?
C34 C34 C32 80.8(17) 4_565 . ?
C31 C34 C32 120.0 . . ?
C34 C34 C32 61(2) 4_565 4_565 ?
C31 C34 C32 114.0(6) . 4_565 ?
C32 C34 C32 19.3(16) . 4_565 ?
C34 C34 C31 60(3) 4_565 4_565 ?
C31 C34 C31 24(4) . 4_565 ?
C32 C34 C31 111.6(17) . 4_565 ?
C32 C34 C31 99(3) 4_565 4_565 ?
C31 C31 C36 75.6 4_565 . ?
C31 C31 C34 96.5 4_565 . ?
C36 C31 C34 120.0 . . ?
C31 C31 C34 60(2) 4_565 4_565 ?
C36 C31 C34 106(2) . 4_565 ?
C34 C31 C34 37(2) . 4_565 ?
C31 C36 C31 28(5) 4_565 . ?
C31 C36 C35 114.7(16) 4_565 . ?
C31 C36 C35 120.2 . . ?
C31 C36 C35 120.3(8) 4_565 4_565 ?
C31 C36 C35 113.8(19) . 4_565 ?
C35 C36 C35 23(5) . 4_565 ?
C35 C35 C33 83.5 4_565 . ?
C35 C35 C36 79.3 4_565 . ?
C33 C35 C36 119.7 . . ?
C35 C35 C33 74(3) 4_565 4_565 ?
C33 C35 C33 9(3) . 4_565 ?
C36 C35 C33 116.6(12) . 4_565 ?
C33 C33 C32 96(2) 4_565 4_565 ?
C33 C33 C35 96.5 4_565 . ?
C32 C33 C35 118.2(4) 4_565 . ?
C33 C33 C32 74.1 4_565 . ?
C32 C33 C32 22(2) 4_565 . ?
C35 C33 C32 120.0 . . ?
C33 C33 C35 74(5) 4_565 4_565 ?
C32 C33 C35 119.9(6) 4_565 4_565 ?
C35 C33 C35 22(5) . 4_565 ?
C32 C33 C35 112(2) . 4_565 ?
C32 C32 C33 84(4) 4_565 4_565 ?
C32 C32 C33 74.1 4_565 . ?
C33 C32 C33 10(4) 4_565 . ?
C32 C32 C34 99.2 4_565 . ?
C33 C32 C34 119.3(5) 4_565 . ?
C33 C32 C34 120.0 . . ?
C32 C32 C34 61(3) 4_565 4_565 ?
C33 C32 C34 111.6(16) 4_565 4_565 ?
C33 C32 C34 106.0(19) . 4_565 ?
C34 C32 C34 38(3) . 4_565 ?

loop_
_geom_bond_atom_site_label_1
_geom_bond_atom_site_label_2
_geom_bond_distance
_geom_bond_site_symmetry_2
_geom_bond_publ_flag
Pd1 N1 2.023(6) . ?
Pd1 N2 2.030(5) . ?
Pd1 Cl2 2.276(2) . ?
Pd1 Cl1 2.281(2) . ?
Pd2 N3 2.023(6) . ?
Pd2 N3 2.023(6) 4_565 ?
Pd2 Cl3 2.266(2) . ?
Pd2 Cl3 2.266(2) 4_565 ?
N1 C5 1.337(9) . ?
N1 C1 1.342(8) . ?
N2 C6 1.322(8) . ?
N2 C10 1.337(8) . ?
N3 C11 1.332(8) . ?
N3 C15 1.374(9) . ?
N4 C1 1.398(8) . ?
N4 C6 1.421(8) . ?
N4 C17 1.428(8) . ?
N5 C11 1.406(8) . ?
N5 C11 1.406(8) 4_565 ?
N5 C19 1.424(11) . ?
C1 C2 1.386(9) . ?
C2 C3 1.376(10) . ?
C3 C4 1.390(11) . ?
C4 C5 1.352(11) . ?
C6 C7 1.373(9) . ?
C7 C8 1.359(10) . ?
C8 C9 1.378(10) . ?
C9 C10 1.357(10) . ?
C11 C12 1.366(10) . ?
C12 C13 1.360(10) . ?
C13 C14 1.376(11) . ?
C14 C15 1.343(11) . ?
C16 C17 1.376(8) . ?
C16 C17 1.376(8) 4_565 ?
C17 C18 1.366(9) . ?
C18 C19 1.379(8) . ?
C19 C18 1.379(8) 4_565 ?
C50 C46 1.39(3) 4_575 ?
C50 C46 1.3891 . ?
C50 C49A 1.3908 . ?
C50 C49A 1.39(5) 4_575 ?
C46 C49 1.3900 . ?
C46 C49A 1.669(7) 4_575 ?
C46 C46 1.87(5) 4_575 ?
C49 C45 1.3900 . ?
C49 C46A 1.71(3) 4_575 ?
C49 C45 1.76(8) 4_575 ?
C45 C45 0.54(11) 4_575 ?
C45 C46A 1.10(5) 4_575 ?
C45 C46A 1.3900 . ?
C45 C49 1.76(3) 4_575 ?
C46A C45 1.10(4) 4_575 ?
C46A C46A 1.34(14) 4_575 ?
C46A C49A 1.3900 . ?
C46A C49 1.712(10) 4_575 ?
C46A C49A 2.02(7) 4_575 ?
C49A C49A 1.61(9) 4_575 ?
C49A C46 1.669(4) 4_575 ?
C49A C46A 2.02(10) 4_575 ?
C63 C64 0.97(4) 3_565 ?
C63 C65 1.3900 . ?
C63 C64A 1.3900 . ?
C63 C66 1.66(7) 3_565 ?
C65 C62 1.3900 . ?
C65 C64 1.66(5) 3_565 ?
C62 C66 1.3900 . ?
C62 C64A 1.66(4) 3_565 ?
C66 C64A 0.72(4) 3_565 ?
C66 C64 1.3900 . ?
C66 C63 1.66(4) 3_565 ?
C66 C64 1.99(3) 3_565 ?
C64 C64A 0.80(4) 3_565 ?
C64 C63 0.97(4) 3_565 ?
C64 C64A 1.3900 . ?
C64 C64 1.47(3) 3_565 ?
C64 C65 1.66(3) 3_565 ?
C64 C66 1.99(4) 3_565 ?
C64A C66 0.72(4) 3_565 ?
C64A C64 0.80(5) 3_565 ?
C64A C62 1.66(6) 3_565 ?
C64A C64A 1.73(4) 3_565 ?
C34 C34 0.97(8) 4_565 ?
C34 C31 1.3900 . ?
C34 C32 1.3900 . ?
C34 C32 1.56(2) 4_565 ?
C34 C31 1.60(6) 4_565 ?
C31 C31 0.65(13) 4_565 ?
C31 C36 1.3805 . ?
C31 C34 1.60(5) 4_565 ?
C36 C31 1.37(3) 4_565 ?
C36 C35 1.3965 . ?
C36 C35 1.40(3) 4_565 ?
C35 C35 0.55(13) 4_565 ?
C35 C33 1.3900 . ?
C35 C33 1.44(2) 4_565 ?
C33 C33 0.24(9) 4_565 ?
C33 C32 1.345(5) 4_565 ?
C33 C32 1.3900 . ?
C33 C35 1.44(3) 4_565 ?
C32 C32 0.52(5) 4_565 ?
C32 C33 1.345(10) 4_565 ?
C32 C34 1.56(2) 4_565 ?
